data_4509452
loop_
_publ_author_name
'Borel, C\'edric'
'Larsson, Krister'
'H\%akansson, Mikael'
'Olsson, Bj\"orn E.'
'Bond, Andrew D.'
'\"Ohrstr\"om, Lars'

_publ_section_title
;
 Oxalate- and Squarate-Biimidazole Supramolecular Synthons:
 Hydrogen-Bonded Networks Based on [Co(H2biimidazole)3]3+
;
_journal_issue 6
_journal_name_full 'Crystal Growth &amp; Design'
_journal_page_first 2821
_journal_paper_doi 10.1021/cg900075j
_journal_volume 9
_journal_year 2009
_chemical_formula_moiety 'C18 H18 Co N12 3+, C6 Cr O12 3-, 2(H2 O)'
_chemical_formula_sum 'C24 H22 Co Cr N12 O14'
_chemical_formula_weight 813.47
_chemical_name_systematic
;
trisbiimdazolecobalt(III) trisoxalatochromate(III) dihydrate
;
_space_group_IT_number 15
_symmetry_cell_setting monoclinic
_symmetry_space_group_name_Hall '-C 2yc'
_symmetry_space_group_name_H-M 'C 1 2/c 1'
_atom_sites_solution_hydrogens geom
_atom_sites_solution_primary direct
_atom_sites_solution_secondary difmap
_audit_creation_method SHELXL-97
_cell_angle_alpha 90.00
_cell_angle_beta 97.710(1)
_cell_angle_gamma 90.00
_cell_formula_units_Z 4
_cell_length_a 12.0595(4)
_cell_length_b 18.4539(6)
_cell_length_c 13.5995(5)
_cell_measurement_reflns_used 8456
_cell_measurement_temperature 173(2)
_cell_measurement_theta_max 30.20
_cell_measurement_theta_min 2.21
_cell_volume 2999.14(18)
_computing_cell_refinement 'Bruker SMART'
_computing_data_collection 'Bruker SMART'
_computing_data_reduction 'Bruker SAINT'
_computing_molecular_graphics 'Bruker SHELXTL'
_computing_publication_material 'Bruker SHELXTL'
_computing_structure_refinement 'SHELXL-97 (Sheldrick, 1997)'
_computing_structure_solution 'SHELXS-97 (Sheldrick, 1997)'
_diffrn_ambient_temperature 173(2)
_diffrn_measured_fraction_theta_full 0.995
_diffrn_measured_fraction_theta_max 0.995
_diffrn_measurement_device_type 'Bruker SMART CCD'
_diffrn_measurement_method '\w scans'
_diffrn_radiation_monochromator graphite
_diffrn_radiation_source 'fine-focus sealed tube'
_diffrn_radiation_type MoK\a
_diffrn_radiation_wavelength 0.71073
_diffrn_reflns_av_R_equivalents 0.0353
_diffrn_reflns_av_sigmaI/netI 0.0260
_diffrn_reflns_limit_h_max 17
_diffrn_reflns_limit_h_min -17
_diffrn_reflns_limit_k_max 26
_diffrn_reflns_limit_k_min -26
_diffrn_reflns_limit_l_max 19
_diffrn_reflns_limit_l_min -19
_diffrn_reflns_number 24999
_diffrn_reflns_theta_full 30.57
_diffrn_reflns_theta_max 30.57
_diffrn_reflns_theta_min 2.21
_diffrn_standards_number 0
_exptl_absorpt_coefficient_mu 1.010
_exptl_absorpt_correction_T_max 0.9801
_exptl_absorpt_correction_T_min 0.5733
_exptl_absorpt_correction_type multi-scan
_exptl_absorpt_process_details 'SADABS (Sheldrick, 2002)'
_exptl_crystal_colour orange
_exptl_crystal_density_diffrn 1.802
_exptl_crystal_density_method 'not measured'
_exptl_crystal_description plate
_exptl_crystal_F_000 1652
_exptl_crystal_size_max 0.60
_exptl_crystal_size_mid 0.17
_exptl_crystal_size_min 0.02
_refine_diff_density_max 1.427
_refine_diff_density_min -0.667
_refine_diff_density_rms 0.093
_refine_ls_extinction_method none
_refine_ls_goodness_of_fit_ref 1.006
_refine_ls_hydrogen_treatment constr
_refine_ls_matrix_type full
_refine_ls_number_parameters 236
_refine_ls_number_reflns 4585
_refine_ls_number_restraints 0
_refine_ls_restrained_S_all 1.006
_refine_ls_R_factor_all 0.0502
_refine_ls_R_factor_gt 0.0386
_refine_ls_shift/su_max 0.000
_refine_ls_shift/su_mean 0.000
_refine_ls_structure_factor_coef Fsqd
_refine_ls_weighting_details 'calc w=1/[\s^2^(Fo^2^)+(0.0655P)^2^+5.1763P] where P=(Fo^2^+2Fc^2^)/3'
_refine_ls_weighting_scheme calc
_refine_ls_wR_factor_gt 0.1055
_refine_ls_wR_factor_ref 0.1133
_reflns_number_gt 3773
_reflns_number_total 4585
_reflns_threshold_expression I>2\s(I)
_cod_data_source_file cg900075jsup1.cif
_cod_data_source_block 2
_cod_original_sg_symbol_H-M 'C 2/c'
_cod_database_code 4509452

loop_
_symmetry_equiv_pos_as_xyz
'x, y, z'
'-x, y, -z+1/2'
'x+1/2, y+1/2, z'
'-x+1/2, y+1/2, -z+1/2'
'-x, -y, -z'
'x, -y, z-1/2'
'-x+1/2, -y+1/2, -z'
'x+1/2, -y+1/2, z-1/2'

loop_
_atom_site_label
_atom_site_type_symbol
_atom_site_fract_x
_atom_site_fract_y
_atom_site_fract_z
_atom_site_U_iso_or_equiv
_atom_site_adp_type
_atom_site_occupancy
_atom_site_symmetry_multiplicity
_atom_site_calc_flag
_atom_site_refinement_flags
Co Co 0.5000 0.296641(18) 0.2500 0.01456(9) Uani 1 2 d S
N1A N 0.36250(13) 0.30418(8) 0.15985(11) 0.0167(3) Uani 1 1 d .
C1A C 0.36849(15) 0.34810(10) 0.08294(13) 0.0168(3) Uani 1 1 d .
N2A N 0.26846(13) 0.35411(9) 0.02723(12) 0.0193(3) Uani 1 1 d .
H2A H 0.2529 0.3801 -0.0271 0.023 Uiso 1 1 calc R
C2A C 0.19488(16) 0.31203(11) 0.07090(15) 0.0228(4) Uani 1 1 d .
H2A1 H 0.1175 0.3057 0.0482 0.027 Uiso 1 1 calc R
C3A C 0.25346(16) 0.28087(11) 0.15311(14) 0.0206(4) Uani 1 1 d .
H3A H 0.2240 0.2488 0.1977 0.025 Uiso 1 1 calc R
N1B N 0.55117(13) 0.36585(8) 0.16095(11) 0.0167(3) Uani 1 1 d .
C1B C 0.47747(15) 0.37969(10) 0.08102(13) 0.0166(3) Uani 1 1 d .
N2B N 0.52658(13) 0.41697(9) 0.01474(12) 0.0197(3) Uani 1 1 d .
H2B H 0.4941 0.4322 -0.0434 0.024 Uiso 1 1 calc R
C2B C 0.63658(16) 0.42752(11) 0.05308(15) 0.0218(4) Uani 1 1 d .
H2B1 H 0.6915 0.4525 0.0222 0.026 Uiso 1 1 calc R
C3B C 0.65202(16) 0.39520(10) 0.14414(14) 0.0199(3) Uani 1 1 d .
H3B H 0.7202 0.3933 0.1881 0.024 Uiso 1 1 calc R
N1C N 0.55095(13) 0.21836(9) 0.17335(12) 0.0185(3) Uani 1 1 d .
C1C C 0.52431(16) 0.15285(10) 0.20467(14) 0.0200(4) Uani 1 1 d .
N2C N 0.54621(15) 0.10172(10) 0.14045(13) 0.0249(3) Uani 1 1 d .
H2C H 0.5348 0.0549 0.1457 0.030 Uiso 1 1 calc R
C2C C 0.58981(19) 0.13593(12) 0.06490(16) 0.0272(4) Uani 1 1 d .
H2C1 H 0.6139 0.1133 0.0087 0.033 Uiso 1 1 calc R
C3C C 0.59236(17) 0.20839(11) 0.08492(15) 0.0231(4) Uani 1 1 d .
H3C H 0.6181 0.2453 0.0449 0.028 Uiso 1 1 calc R
Cr Cr 0.0000 0.12963(2) 0.2500 0.01906(11) Uani 1 2 d S
O11 O 0.11913(12) 0.11957(8) 0.16476(10) 0.0221(3) Uani 1 1 d .
O12 O 0.28294(12) 0.06557(9) 0.15800(11) 0.0277(3) Uani 1 1 d .
O21 O -0.07534(13) 0.20937(8) 0.17224(11) 0.0257(3) Uani 1 1 d .
O22 O -0.08332(15) 0.33024(9) 0.16757(14) 0.0352(4) Uani 1 1 d .
O31 O -0.08842(13) 0.05461(8) 0.17260(11) 0.0237(3) Uani 1 1 d .
O32 O -0.24634(14) -0.00829(9) 0.16472(12) 0.0311(3) Uani 1 1 d .
C1 C 0.19929(16) 0.07612(11) 0.19862(14) 0.0200(3) Uani 1 1 d .
C2 C -0.04547(17) 0.27329(11) 0.20373(16) 0.0241(4) Uani 1 1 d .
C3 C -0.18031(17) 0.03610(10) 0.20404(14) 0.0209(4) Uani 1 1 d .
O1 O 0.5328(2) -0.04320(11) 0.1336(2) 0.0545(6) Uani 1 1 d .

loop_
_atom_site_aniso_label
_atom_site_aniso_U_11
_atom_site_aniso_U_22
_atom_site_aniso_U_33
_atom_site_aniso_U_23
_atom_site_aniso_U_13
_atom_site_aniso_U_12
Co 0.01666(16) 0.01405(16) 0.01308(16) 0.000 0.00239(11) 0.000
N1A 0.0182(7) 0.0167(7) 0.0154(7) -0.0012(5) 0.0031(5) -0.0013(5)
C1A 0.0176(8) 0.0174(8) 0.0154(8) -0.0016(6) 0.0024(6) 0.0000(6)
N2A 0.0184(7) 0.0226(8) 0.0164(7) -0.0006(6) 0.0005(6) 0.0010(6)
C2A 0.0174(8) 0.0279(10) 0.0232(9) -0.0032(7) 0.0025(7) -0.0017(7)
C3A 0.0186(8) 0.0228(9) 0.0210(9) -0.0016(7) 0.0050(7) -0.0032(7)
N1B 0.0181(7) 0.0164(7) 0.0153(7) 0.0011(5) 0.0016(5) -0.0016(5)
C1B 0.0184(8) 0.0156(8) 0.0155(8) 0.0005(6) 0.0008(6) -0.0003(6)
N2B 0.0233(8) 0.0202(7) 0.0153(7) 0.0023(6) 0.0015(6) -0.0017(6)
C2B 0.0216(9) 0.0233(9) 0.0207(9) 0.0006(7) 0.0037(7) -0.0051(7)
C3B 0.0183(8) 0.0209(9) 0.0201(8) 0.0005(7) 0.0016(6) -0.0031(7)
N1C 0.0210(7) 0.0180(7) 0.0166(7) -0.0017(6) 0.0035(6) 0.0002(6)
C1C 0.0215(8) 0.0174(8) 0.0203(9) -0.0010(7) 0.0002(7) 0.0010(7)
N2C 0.0287(9) 0.0192(8) 0.0260(8) -0.0056(6) 0.0011(7) 0.0024(6)
C2C 0.0285(10) 0.0307(11) 0.0224(10) -0.0091(8) 0.0031(8) 0.0052(8)
C3C 0.0244(9) 0.0270(10) 0.0184(9) -0.0020(7) 0.0048(7) 0.0033(7)
Cr 0.0211(2) 0.0193(2) 0.0170(2) 0.000 0.00319(15) 0.000
O11 0.0225(7) 0.0255(7) 0.0187(6) 0.0038(5) 0.0037(5) 0.0004(5)
O12 0.0222(7) 0.0361(8) 0.0255(7) 0.0010(6) 0.0055(6) 0.0008(6)
O21 0.0257(7) 0.0242(7) 0.0261(7) 0.0029(6) -0.0001(6) 0.0013(6)
O22 0.0358(9) 0.0257(8) 0.0445(10) 0.0120(7) 0.0068(7) 0.0031(7)
O31 0.0293(7) 0.0247(7) 0.0180(6) -0.0028(5) 0.0066(5) -0.0041(6)
O32 0.0326(8) 0.0310(8) 0.0285(8) -0.0064(6) 0.0006(6) -0.0082(7)
C1 0.0205(8) 0.0217(9) 0.0172(8) -0.0026(7) 0.0010(6) -0.0039(7)
C2 0.0211(9) 0.0254(9) 0.0276(10) 0.0039(8) 0.0097(7) 0.0018(7)
C3 0.0252(9) 0.0194(8) 0.0177(8) 0.0015(6) 0.0009(7) 0.0022(7)
O1 0.0522(13) 0.0359(11) 0.0740(16) -0.0021(10) 0.0036(11) -0.0048(9)

loop_
_atom_type_symbol
_atom_type_description
_atom_type_scat_dispersion_real
_atom_type_scat_dispersion_imag
_atom_type_scat_source
C C 0.0033 0.0016 'International Tables Vol C Tables 4.2.6.8 and 6.1.1.4'
H H 0.0000 0.0000 'International Tables Vol C Tables 4.2.6.8 and 6.1.1.4'
N N 0.0061 0.0033 'International Tables Vol C Tables 4.2.6.8 and 6.1.1.4'
O O 0.0106 0.0060 'International Tables Vol C Tables 4.2.6.8 and 6.1.1.4'
Cr Cr 0.3209 0.6236 'International Tables Vol C Tables 4.2.6.8 and 6.1.1.4'
Co Co 0.3494 0.9721 'International Tables Vol C Tables 4.2.6.8 and 6.1.1.4'

loop_
_geom_angle_atom_site_label_1
_geom_angle_atom_site_label_2
_geom_angle_atom_site_label_3
_geom_angle
_geom_angle_site_symmetry_1
_geom_angle_site_symmetry_3
N1B Co N1B 96.50(9) . 2_655
N1B Co N1C 172.92(7) . 2_655
N1B Co N1C 90.27(7) 2_655 2_655
N1B Co N1C 90.27(7) . .
N1B Co N1C 172.92(7) 2_655 .
N1C Co N1C 83.05(10) 2_655 .
N1B Co N1A 91.79(6) . 2_655
N1B Co N1A 82.69(6) 2_655 2_655
N1C Co N1A 91.11(7) 2_655 2_655
N1C Co N1A 95.07(7) . 2_655
N1B Co N1A 82.69(6) . .
N1B Co N1A 91.79(6) 2_655 .
N1C Co N1A 95.07(7) 2_655 .
N1C Co N1A 91.12(7) . .
N1A Co N1A 171.74(9) 2_655 .
C1A N1A C3A 106.86(15) . .
C1A N1A Co 114.19(12) . .
C3A N1A Co 138.78(13) . .
N1A C1A N2A 110.76(16) . .
N1A C1A C1B 113.94(16) . .
N2A C1A C1B 135.25(17) . .
C1A N2A C2A 107.08(16) . .
C1A N2A H2A 126.5 . .
C2A N2A H2A 126.5 . .
C3A C2A N2A 107.38(17) . .
C3A C2A H2A1 126.3 . .
N2A C2A H2A1 126.3 . .
C2A C3A N1A 107.93(17) . .
C2A C3A H3A 126.0 . .
N1A C3A H3A 126.0 . .
C1B N1B C3B 107.22(15) . .
C1B N1B Co 113.99(12) . .
C3B N1B Co 137.07(13) . .
N1B C1B N2B 109.99(16) . .
N1B C1B C1A 114.67(16) . .
N2B C1B C1A 135.19(17) . .
C1B N2B C2B 108.09(16) . .
C1B N2B H2B 126.0 . .
C2B N2B H2B 126.0 . .
C3B C2B N2B 106.85(16) . .
C3B C2B H2B1 126.6 . .
N2B C2B H2B1 126.6 . .
C2B C3B N1B 107.84(17) . .
C2B C3B H3B 126.1 . .
N1B C3B H3B 126.1 . .
C1C N1C C3C 106.80(16) . .
C1C N1C Co 113.44(13) . .
C3C N1C Co 138.77(14) . .
N1C C1C N2C 110.72(17) . .
N1C C1C C1C 114.69(11) . 2_655
N2C C1C C1C 134.53(12) . 2_655
C1C N2C C2C 107.11(17) . .
C1C N2C H2C 126.4 . .
C2C N2C H2C 126.4 . .
C3C C2C N2C 107.63(18) . .
C3C C2C H2C1 126.2 . .
N2C C2C H2C1 126.2 . .
C2C C3C N1C 107.73(19) . .
C2C C3C H3C 126.1 . .
N1C C3C H3C 126.1 . .
O21 Cr O21 82.84(9) . 2
O21 Cr O31 93.49(6) . .
O21 Cr O31 174.72(6) 2 .
O21 Cr O31 174.72(6) . 2
O21 Cr O31 93.49(6) 2 2
O31 Cr O31 90.40(9) . 2
O21 Cr O11 94.30(6) . .
O21 Cr O11 93.80(6) 2 .
O31 Cr O11 90.26(6) . .
O31 Cr O11 82.11(6) 2 .
O21 Cr O11 93.80(6) . 2
O21 Cr O11 94.29(6) 2 2
O31 Cr O11 82.11(6) . 2
O31 Cr O11 90.26(6) 2 2
O11 Cr O11 169.20(9) . 2
C1 O11 Cr 114.71(12) . .
C2 O21 Cr 114.74(13) . .
C3 O31 Cr 116.03(12) . .
O12 C1 O11 123.92(18) . .
O12 C1 C3 121.97(18) . 2
O11 C1 C3 114.10(16) . 2
O22 C2 O21 125.5(2) . .
O22 C2 C2 120.70(14) . 2
O21 C2 C2 113.83(11) . 2
O32 C3 O31 125.14(19) . .
O32 C3 C1 122.06(18) . 2
O31 C3 C1 112.80(16) . 2

loop_
_geom_bond_atom_site_label_1
_geom_bond_atom_site_label_2
_geom_bond_distance
_geom_bond_site_symmetry_2
Co N1B 1.9181(15) .
Co N1B 1.9181(15) 2_655
Co N1C 1.9295(16) 2_655
Co N1C 1.9295(16) .
Co N1A 1.9304(15) 2_655
Co N1A 1.9304(15) .
N1A C1A 1.333(2) .
N1A C3A 1.375(2) .
C1A N2A 1.340(2) .
C1A C1B 1.441(3) .
N2A C2A 1.373(3) .
N2A H2A 0.8800 .
C2A C3A 1.367(3) .
C2A H2A1 0.9500 .
C3A H3A 0.9500 .
N1B C1B 1.333(2) .
N1B C3B 1.378(2) .
C1B N2B 1.334(2) .
N2B C2B 1.373(2) .
N2B H2B 0.8800 .
C2B C3B 1.365(3) .
C2B H2B1 0.9500 .
C3B H3B 0.9500 .
N1C C1C 1.335(2) .
N1C C3C 1.375(2) .
C1C N2C 1.336(2) .
C1C C1C 1.435(4) 2_655
N2C C2C 1.369(3) .
N2C H2C 0.8800 .
C2C C3C 1.364(3) .
C2C H2C1 0.9500 .
C3C H3C 0.9500 .
Cr O21 1.9625(15) .
Cr O21 1.9625(15) 2
Cr O31 1.9647(15) .
Cr O31 1.9647(15) 2
Cr O11 1.9721(14) .
Cr O11 1.9722(14) 2
O11 C1 1.292(2) .
O12 C1 1.229(2) .
O21 C2 1.290(3) .
O22 C2 1.222(3) .
O31 C3 1.286(2) .
O32 C3 1.215(2) .
C1 C3 1.559(3) 2
C2 C2 1.554(4) 2
C3 C1 1.559(3) 2

loop_
_geom_hbond_atom_site_label_D
_geom_hbond_atom_site_label_H
_geom_hbond_atom_site_label_A
_geom_hbond_distance_DH
_geom_hbond_distance_HA
_geom_hbond_distance_DA
_geom_hbond_angle_DHA
_geom_hbond_site_symmetry_A
N2A H2A O12 0.88 2.04 2.917(2) 176.4 7
N2A H2A O11 0.88 2.58 3.137(2) 122.0 7
N2B H2B O11 0.88 2.21 2.890(2) 133.5 7
N2B H2B O31 0.88 2.23 2.799(2) 122.0 7
N2C H2C O1 0.88 1.82 2.680(3) 166.3 .

loop_
_geom_torsion_atom_site_label_1
_geom_torsion_atom_site_label_2
_geom_torsion_atom_site_label_3
_geom_torsion_atom_site_label_4
_geom_torsion
_geom_torsion_site_symmetry_1
_geom_torsion_site_symmetry_4
N1B Co N1A C1A 2.10(13) . .
N1B Co N1A C1A 98.42(13) 2_655 .
N1C Co N1A C1A -171.15(13) 2_655 .
N1C Co N1A C1A -88.03(13) . .
N1B Co N1A C3A -172.4(2) . .
N1B Co N1A C3A -76.0(2) 2_655 .
N1C Co N1A C3A 14.4(2) 2_655 .
N1C Co N1A C3A 97.5(2) . .
C3A N1A C1A N2A 0.0(2) . .
Co N1A C1A N2A -176.15(12) . .
C3A N1A C1A C1B 177.79(15) . .
Co N1A C1A C1B 1.6(2) . .
N1A C1A N2A C2A 0.1(2) . .
C1B C1A N2A C2A -177.0(2) . .
C1A N2A C2A C3A -0.3(2) . .
N2A C2A C3A N1A 0.3(2) . .
C1A N1A C3A C2A -0.2(2) . .
Co N1A C3A C2A 174.52(15) . .
N1B Co N1B C1B -96.67(14) 2_655 .
N1C Co N1B C1B 85.40(14) . .
N1A Co N1B C1B -179.51(13) 2_655 .
N1A Co N1B C1B -5.69(13) . .
N1B Co N1B C3B 100.7(2) 2_655 .
N1C Co N1B C3B -77.20(19) . .
N1A Co N1B C3B 17.89(19) 2_655 .
N1A Co N1B C3B -168.3(2) . .
C3B N1B C1B N2B -0.6(2) . .
Co N1B C1B N2B -168.24(12) . .
C3B N1B C1B C1A 175.76(15) . .
Co N1B C1B C1A 8.1(2) . .
N1A C1A C1B N1B -6.4(2) . .
N2A C1A C1B N1B 170.6(2) . .
N1A C1A C1B N2B 168.7(2) . .
N2A C1A C1B N2B -14.3(4) . .
N1B C1B N2B C2B 0.2(2) . .
C1A C1B N2B C2B -175.0(2) . .
C1B N2B C2B C3B 0.2(2) . .
N2B C2B C3B N1B -0.6(2) . .
C1B N1B C3B C2B 0.7(2) . .
Co N1B C3B C2B 164.07(15) . .
N1B Co N1C C1C -175.02(14) . .
N1C Co N1C C1C 2.65(10) 2_655 .
N1A Co N1C C1C 93.16(14) 2_655 .
N1A Co N1C C1C -92.32(14) . .
N1B Co N1C C3C -8.4(2) . .
N1C Co N1C C3C 169.2(2) 2_655 .
N1A Co N1C C3C -100.3(2) 2_655 .
N1A Co N1C C3C 74.3(2) . .
C3C N1C C1C N2C -0.3(2) . .
Co N1C C1C N2C 170.55(13) . .
C3C N1C C1C C1C -178.0(2) . 2_655
Co N1C C1C C1C -7.2(3) . 2_655
N1C C1C N2C C2C 0.5(2) . .
C1C C1C N2C C2C 177.6(3) 2_655 .
C1C N2C C2C C3C -0.6(2) . .
N2C C2C C3C N1C 0.4(2) . .
C1C N1C C3C C2C -0.1(2) . .
Co N1C C3C C2C -167.28(16) . .
O21 Cr O11 C1 171.54(13) . .
O21 Cr O11 C1 88.45(14) 2 .
O31 Cr O11 C1 -94.93(14) . .
O31 Cr O11 C1 -4.56(13) 2 .
O11 Cr O11 C1 -50.02(13) 2 .
O21 Cr O21 C2 -0.30(11) 2 .
O31 Cr O21 C2 175.88(14) . .
O11 Cr O21 C2 -93.60(14) . .
O11 Cr O21 C2 93.56(14) 2 .
O21 Cr O31 C3 -89.64(14) . .
O31 Cr O31 C3 93.93(14) 2 .
O11 Cr O31 C3 176.04(14) . .
O11 Cr O31 C3 3.72(14) 2 .
Cr O11 C1 O12 -176.64(16) . .
Cr O11 C1 C3 4.5(2) . 2
Cr O21 C2 O22 -178.49(17) . .
Cr O21 C2 C2 0.7(3) . 2
Cr O31 C3 O32 178.63(16) . .
Cr O31 C3 C1 -2.3(2) . 2
